data_1503900
loop_
_publ_author_name
'Zhang, Wei'
'Wang, Fei'
'Hu, Jinbo'

_publ_section_title
;
 N-Tosyl-S-difluoromethyl-S-phenylsulfoximine: a new difluoromethylation
 reagent for S-, N-, and C-nucleophiles.
;
_journal_issue 10
_journal_name_full 'Organic letters'
_journal_page_first 2109
_journal_page_last 2112
_journal_paper_doi 10.1021/ol900567c
_journal_volume 11
_journal_year 2009
_chemical_formula_sum 'C14 H13 F2 N O3 S2'
_chemical_formula_weight 345.37
_chemical_name_systematic
; 
 ? 
;
_space_group_IT_number 14
_symmetry_cell_setting monoclinic
_symmetry_space_group_name_Hall '-P 2yn'
_symmetry_space_group_name_H-M 'P 1 21/n 1'
_atom_sites_solution_hydrogens geom
_atom_sites_solution_primary direct
_atom_sites_solution_secondary difmap
_audit_creation_method SHELXL-97
_cell_angle_alpha 90.00
_cell_angle_beta 100.270(2)
_cell_angle_gamma 90.00
_cell_formula_units_Z 4
_cell_length_a 10.0146(11)
_cell_length_b 9.3156(10)
_cell_length_c 16.9927(19)
_cell_measurement_reflns_used 2584
_cell_measurement_temperature 293(2)
_cell_measurement_theta_max 50.039
_cell_measurement_theta_min 4.872
_cell_volume 1559.9(3)
_computing_cell_refinement 'Bruker SMART'
_computing_data_collection 'Bruker SMART'
_computing_data_reduction 'Bruker SHELXTL'
_computing_molecular_graphics 'Bruker SHELXTL'
_computing_publication_material 'Bruker SHELXTL'
_computing_structure_refinement 'SHELXL-97 (Sheldrick, 1997)'
_computing_structure_solution 'SHELXS-97 (Sheldrick, 1990)'
_diffrn_ambient_temperature 293(2)
_diffrn_measured_fraction_theta_full 0.999
_diffrn_measured_fraction_theta_max 0.999
_diffrn_measurement_device_type 'CCD area detector'
_diffrn_measurement_method 'phi and omega scans'
_diffrn_radiation_monochromator graphite
_diffrn_radiation_source 'fine-focus sealed tube'
_diffrn_radiation_type MoK\a
_diffrn_radiation_wavelength 0.71073
_diffrn_reflns_av_R_equivalents 0.0362
_diffrn_reflns_av_sigmaI/netI 0.0382
_diffrn_reflns_limit_h_max 12
_diffrn_reflns_limit_h_min -8
_diffrn_reflns_limit_k_max 11
_diffrn_reflns_limit_k_min -11
_diffrn_reflns_limit_l_max 14
_diffrn_reflns_limit_l_min -21
_diffrn_reflns_number 8921
_diffrn_reflns_theta_full 26.99
_diffrn_reflns_theta_max 26.99
_diffrn_reflns_theta_min 2.20
_exptl_absorpt_coefficient_mu 0.373
_exptl_absorpt_correction_T_max 1.0000
_exptl_absorpt_correction_T_min 0.7285
_exptl_absorpt_correction_type empirical
_exptl_absorpt_process_details sadabs
_exptl_crystal_colour colorless
_exptl_crystal_density_diffrn 1.471
_exptl_crystal_density_method 'not measured'
_exptl_crystal_description prismatic
_exptl_crystal_F_000 712
_exptl_crystal_size_max 0.456
_exptl_crystal_size_mid 0.403
_exptl_crystal_size_min 0.181
_refine_diff_density_max 0.313
_refine_diff_density_min -0.238
_refine_diff_density_rms 0.052
_refine_ls_extinction_method none
_refine_ls_goodness_of_fit_ref 0.971
_refine_ls_hydrogen_treatment constr
_refine_ls_matrix_type full
_refine_ls_number_parameters 200
_refine_ls_number_reflns 3393
_refine_ls_number_restraints 0
_refine_ls_restrained_S_all 0.971
_refine_ls_R_factor_all 0.0654
_refine_ls_R_factor_gt 0.0478
_refine_ls_shift/su_max 0.000
_refine_ls_shift/su_mean 0.000
_refine_ls_structure_factor_coef Fsqd
_refine_ls_weighting_details 'calc w=1/[\s^2^(Fo^2^)+(0.0723P)^2^+0.0000P] where P=(Fo^2^+2Fc^2^)/3'
_refine_ls_weighting_scheme calc
_refine_ls_wR_factor_gt 0.1202
_refine_ls_wR_factor_ref 0.1298
_reflns_number_gt 2409
_reflns_number_total 3393
_reflns_threshold_expression >2sigma(I)
_cod_data_source_file ol900567c_si_002.cif
_cod_data_source_block cd28503
_cod_depositor_comments
;
The following automatic conversions were performed:

'_symmetry_cell_setting' value 'Monoclinic' changed to 'monoclinic'
according to /home/saulius/struct/CIF-dictionaries/cif_core.dic
dictionary named 'cif_core.dic' version 2.4.2 from 2011-04-26.

Automatic conversion script
Id: cif_fix_values 1715 2011-07-08 13:25:40Z adriana 
;
_cod_original_sg_symbol_H-M P2(1)/n
_cod_database_code 1503900

loop_
_symmetry_equiv_pos_as_xyz
'x, y, z'
'-x+1/2, y+1/2, -z+1/2'
'-x, -y, -z'
'x-1/2, -y-1/2, z-1/2'

loop_
_atom_site_label
_atom_site_type_symbol
_atom_site_fract_x
_atom_site_fract_y
_atom_site_fract_z
_atom_site_U_iso_or_equiv
_atom_site_adp_type
_atom_site_occupancy
_atom_site_symmetry_multiplicity
_atom_site_calc_flag
_atom_site_refinement_flags
S1 S 0.86117(6) 0.68260(6) 0.11868(4) 0.05128(19) Uani 1 1 d .
S2 S 0.94482(6) 0.68021(7) 0.28162(3) 0.0538(2) Uani 1 1 d .
F1 F 0.62654(15) 0.7358(2) 0.15780(12) 0.0972(6) Uani 1 1 d .
F2 F 0.66195(19) 0.8387(2) 0.05057(10) 0.1014(6) Uani 1 1 d .
O1 O 0.95770(17) 0.77015(18) 0.08828(11) 0.0675(5) Uani 1 1 d .
O2 O 0.91002(17) 0.82937(17) 0.27281(10) 0.0663(5) Uani 1 1 d .
O3 O 0.89285(16) 0.5991(2) 0.34027(10) 0.0722(5) Uani 1 1 d .
N1 N 0.89975(18) 0.5972(2) 0.19655(11) 0.0553(5) Uani 1 1 d .
C1 C 0.7185(3) 0.8054(3) 0.12510(17) 0.0655(7) Uani 1 1 d .
H1 H 0.7501 0.8916 0.1559 0.079 Uiso 1 1 calc R
C2 C 0.7906(2) 0.5531(2) 0.04856(13) 0.0498(5) Uani 1 1 d .
C3 C 0.7094(2) 0.4466(3) 0.06982(14) 0.0636(7) Uani 1 1 d .
H3 H 0.6925 0.4403 0.1218 0.076 Uiso 1 1 calc R
C4 C 0.6538(3) 0.3494(3) 0.01237(16) 0.0737(8) Uani 1 1 d .
H4 H 0.5969 0.2774 0.0251 0.088 Uiso 1 1 calc R
C5 C 0.6816(3) 0.3580(3) -0.06295(16) 0.0751(8) Uani 1 1 d .
H5 H 0.6445 0.2912 -0.1013 0.090 Uiso 1 1 calc R
C6 C 0.7637(3) 0.4643(3) -0.08269(15) 0.0800(8) Uani 1 1 d .
H6 H 0.7823 0.4692 -0.1343 0.096 Uiso 1 1 calc R
C7 C 0.8189(3) 0.5639(3) -0.02686(14) 0.0672(7) Uani 1 1 d .
H7 H 0.8743 0.6369 -0.0400 0.081 Uiso 1 1 calc R
C8 C 1.1227(2) 0.6663(2) 0.30292(12) 0.0480(5) Uani 1 1 d .
C9 C 1.1834(2) 0.5713(3) 0.36016(14) 0.0590(6) Uani 1 1 d .
H9 H 1.1310 0.5116 0.3863 0.071 Uiso 1 1 calc R
C10 C 1.3229(3) 0.5654(3) 0.37833(17) 0.0707(7) Uani 1 1 d .
H10 H 1.3642 0.5016 0.4173 0.085 Uiso 1 1 calc R
C11 C 1.4027(2) 0.6524(3) 0.33988(17) 0.0661(7) Uani 1 1 d .
C12 C 1.3391(3) 0.7470(3) 0.28294(16) 0.0654(7) Uani 1 1 d .
H12 H 1.3914 0.8073 0.2571 0.078 Uiso 1 1 calc R
C13 C 1.1998(2) 0.7544(3) 0.26346(14) 0.0592(6) Uani 1 1 d .
H13 H 1.1583 0.8178 0.2243 0.071 Uiso 1 1 calc R
C14 C 1.5556(3) 0.6477(4) 0.3607(2) 0.1104(13) Uani 1 1 d .
H14A H 1.5827 0.5794 0.4028 0.166 Uiso 1 1 calc R
H14B H 1.5894 0.7410 0.3781 0.166 Uiso 1 1 calc R
H14C H 1.5920 0.6198 0.3144 0.166 Uiso 1 1 calc R

loop_
_atom_site_aniso_label
_atom_site_aniso_U_11
_atom_site_aniso_U_22
_atom_site_aniso_U_33
_atom_site_aniso_U_23
_atom_site_aniso_U_13
_atom_site_aniso_U_12
S1 0.0484(3) 0.0520(4) 0.0532(4) -0.0039(3) 0.0081(3) -0.0026(2)
S2 0.0500(3) 0.0628(4) 0.0489(4) -0.0082(3) 0.0095(3) -0.0031(3)
F1 0.0588(9) 0.1097(14) 0.1282(16) -0.0033(11) 0.0310(10) 0.0031(9)
F2 0.1078(13) 0.1110(14) 0.0751(12) 0.0009(10) -0.0116(10) 0.0437(10)
O1 0.0647(10) 0.0653(11) 0.0752(12) -0.0042(9) 0.0198(9) -0.0157(8)
O2 0.0667(10) 0.0649(11) 0.0655(11) -0.0146(8) 0.0074(9) 0.0089(8)
O3 0.0656(10) 0.0952(13) 0.0592(10) -0.0019(10) 0.0202(8) -0.0150(9)
N1 0.0577(11) 0.0550(11) 0.0489(11) -0.0058(9) -0.0020(9) -0.0029(9)
C1 0.0589(15) 0.0668(16) 0.0691(18) -0.0025(13) 0.0070(13) 0.0106(12)
C2 0.0532(12) 0.0506(13) 0.0438(12) -0.0007(10) 0.0038(10) -0.0008(10)
C3 0.0681(15) 0.0758(17) 0.0451(13) -0.0001(12) 0.0054(11) -0.0167(13)
C4 0.0803(18) 0.0745(18) 0.0627(17) -0.0047(14) 0.0029(14) -0.0274(14)
C5 0.091(2) 0.0739(18) 0.0536(16) -0.0096(14) -0.0048(14) -0.0106(15)
C6 0.119(2) 0.0758(19) 0.0468(14) -0.0069(13) 0.0185(15) -0.0042(17)
C7 0.0860(18) 0.0620(16) 0.0561(15) 0.0018(13) 0.0193(13) -0.0062(13)
C8 0.0512(12) 0.0507(13) 0.0411(12) -0.0083(10) 0.0051(9) -0.0023(9)
C9 0.0645(15) 0.0521(14) 0.0594(14) -0.0009(12) 0.0088(12) -0.0031(11)
C10 0.0693(17) 0.0611(16) 0.0752(18) -0.0008(14) -0.0047(14) 0.0107(13)
C11 0.0534(14) 0.0622(16) 0.0799(19) -0.0232(14) 0.0046(13) 0.0045(12)
C12 0.0565(14) 0.0762(18) 0.0660(17) -0.0073(14) 0.0180(12) -0.0128(13)
C13 0.0597(15) 0.0672(16) 0.0501(14) 0.0015(12) 0.0086(11) -0.0053(12)
C14 0.0547(17) 0.109(3) 0.160(4) -0.020(3) -0.0017(19) 0.0094(16)

loop_
_atom_type_symbol
_atom_type_description
_atom_type_scat_dispersion_real
_atom_type_scat_dispersion_imag
_atom_type_scat_source
C C 0.0033 0.0016 'International Tables Vol C Tables 4.2.6.8 and 6.1.1.4'
H H 0.0000 0.0000 'International Tables Vol C Tables 4.2.6.8 and 6.1.1.4'
N N 0.0061 0.0033 'International Tables Vol C Tables 4.2.6.8 and 6.1.1.4'
O O 0.0106 0.0060 'International Tables Vol C Tables 4.2.6.8 and 6.1.1.4'
F F 0.0171 0.0103 'International Tables Vol C Tables 4.2.6.8 and 6.1.1.4'
S S 0.1246 0.1234 'International Tables Vol C Tables 4.2.6.8 and 6.1.1.4'

loop_
_geom_angle_atom_site_label_1
_geom_angle_atom_site_label_2
_geom_angle_atom_site_label_3
_geom_angle
O1 S1 N1 121.69(11)
O1 S1 C2 111.31(11)
N1 S1 C2 103.78(10)
O1 S1 C1 104.35(11)
N1 S1 C1 110.41(12)
C2 S1 C1 104.11(11)
O3 S2 O2 118.42(11)
O3 S2 N1 106.93(10)
O2 S2 N1 110.09(10)
O3 S2 C8 107.51(11)
O2 S2 C8 108.13(10)
N1 S2 C8 104.94(10)
S1 N1 S2 120.40(13)
F1 C1 F2 107.7(2)
F1 C1 S1 108.90(18)
F2 C1 S1 106.93(18)
F1 C1 H1 111.1
F2 C1 H1 111.1
S1 C1 H1 111.1
C7 C2 C3 122.2(2)
C7 C2 S1 117.48(18)
C3 C2 S1 120.31(18)
C2 C3 C4 118.3(2)
C2 C3 H3 120.9
C4 C3 H3 120.9
C5 C4 C3 120.3(3)
C5 C4 H4 119.9
C3 C4 H4 119.9
C4 C5 C6 120.5(3)
C4 C5 H5 119.8
C6 C5 H5 119.8
C5 C6 C7 120.4(2)
C5 C6 H6 119.8
C7 C6 H6 119.8
C2 C7 C6 118.3(2)
C2 C7 H7 120.8
C6 C7 H7 120.8
C9 C8 C13 120.8(2)
C9 C8 S2 119.83(18)
C13 C8 S2 119.38(18)
C8 C9 C10 119.2(2)
C8 C9 H9 120.4
C10 C9 H9 120.4
C9 C10 C11 121.3(2)
C9 C10 H10 119.3
C11 C10 H10 119.3
C12 C11 C10 118.3(2)
C12 C11 C14 120.3(3)
C10 C11 C14 121.4(3)
C13 C12 C11 121.5(2)
C13 C12 H12 119.3
C11 C12 H12 119.3
C12 C13 C8 119.0(2)
C12 C13 H13 120.5
C8 C13 H13 120.5
C11 C14 H14A 109.5
C11 C14 H14B 109.5
H14A C14 H14B 109.5
C11 C14 H14C 109.5
H14A C14 H14C 109.5
H14B C14 H14C 109.5

loop_
_geom_bond_atom_site_label_1
_geom_bond_atom_site_label_2
_geom_bond_distance
S1 O1 1.4299(16)
S1 N1 1.5334(19)
S1 C2 1.754(2)
S1 C1 1.848(3)
S2 O3 1.4212(17)
S2 O2 1.4339(17)
S2 N1 1.6307(18)
S2 C8 1.758(2)
F1 C1 1.327(3)
F2 C1 1.329(3)
C1 H1 0.9800
C2 C7 1.365(3)
C2 C3 1.371(3)
C3 C4 1.375(3)
C3 H3 0.9300
C4 C5 1.360(4)
C4 H4 0.9300
C5 C6 1.367(4)
C5 H5 0.9300
C6 C7 1.370(3)
C6 H6 0.9300
C7 H7 0.9300
C8 C9 1.375(3)
C8 C13 1.380(3)
C9 C10 1.377(3)
C9 H9 0.9300
C10 C11 1.381(4)
C10 H10 0.9300
C11 C12 1.378(4)
C11 C14 1.510(3)
C12 C13 1.377(3)
C12 H12 0.9300
C13 H13 0.9300
C14 H14A 0.9600
C14 H14B 0.9600
C14 H14C 0.9600

loop_
_geom_torsion_atom_site_label_1
_geom_torsion_atom_site_label_2
_geom_torsion_atom_site_label_3
_geom_torsion_atom_site_label_4
_geom_torsion
O1 S1 N1 S2 64.65(17)
C2 S1 N1 S2 -169.11(12)
C1 S1 N1 S2 -58.06(16)
O3 S2 N1 S1 143.85(13)
O2 S2 N1 S1 13.98(16)
C8 S2 N1 S1 -102.16(14)
O1 S1 C1 F1 -176.05(17)
N1 S1 C1 F1 -43.7(2)
C2 S1 C1 F1 67.1(2)
O1 S1 C1 F2 67.9(2)
N1 S1 C1 F2 -159.77(17)
C2 S1 C1 F2 -48.9(2)
O1 S1 C2 C7 -9.1(2)
N1 S1 C2 C7 -141.70(19)
C1 S1 C2 C7 102.7(2)
O1 S1 C2 C3 171.38(19)
N1 S1 C2 C3 38.8(2)
C1 S1 C2 C3 -76.8(2)
C7 C2 C3 C4 -0.9(4)
S1 C2 C3 C4 178.5(2)
C2 C3 C4 C5 1.3(4)
C3 C4 C5 C6 -0.8(5)
C4 C5 C6 C7 -0.2(5)
C3 C2 C7 C6 0.0(4)
S1 C2 C7 C6 -179.4(2)
C5 C6 C7 C2 0.5(4)
O3 S2 C8 C9 9.0(2)
O2 S2 C8 C9 137.94(18)
N1 S2 C8 C9 -104.57(19)
O3 S2 C8 C13 -169.08(17)
O2 S2 C8 C13 -40.2(2)
N1 S2 C8 C13 77.33(19)
C13 C8 C9 C10 0.5(3)
S2 C8 C9 C10 -177.57(18)
C8 C9 C10 C11 -0.4(4)
C9 C10 C11 C12 0.7(4)
C9 C10 C11 C14 179.0(3)
C10 C11 C12 C13 -0.9(4)
C14 C11 C12 C13 -179.3(3)
C11 C12 C13 C8 1.0(4)
C9 C8 C13 C12 -0.8(3)
S2 C8 C13 C12 177.30(19)
